data_7011885
loop_
_publ_author_name
'Baumeister, Jan M.'
'Alberto, Roger'
'Ortner, Kirstin'
'Spingler, Bernhard'
'August Schubiger, P.'
'Kaden, Thomas A.'

_publ_section_title
;
 Central vs. peripheral Ag(i) coordination in NS3-open chain and cage
 ligands
;
_journal_issue 22
_journal_name_full 'Journal of the Chemical Society, Dalton Transactions'
_journal_page_first 4143
_journal_paper_doi 10.1039/b205287c
_journal_year 2002
_chemical_formula_moiety '[Ag(NS3Phan)]PF6'
_chemical_formula_sum 'C18 H27 Ag F6 N P S3'
_chemical_formula_weight 606.43
_chemical_name_common '[Ag(NS3Phan)]PF6'
_chemical_name_systematic
;
[Silver(I)(1-aza-4,10,15-trithia-7(1,3,5)-benzenabicyclo[5.5.5]
heptadecaphan)]PF6
;
_space_group_IT_number 14
_symmetry_cell_setting monoclinic
_symmetry_space_group_name_Hall '-P 2ybc'
_symmetry_space_group_name_H-M 'P 1 21/c 1'
_atom_sites_solution_hydrogens geom
_atom_sites_solution_primary direct
_atom_sites_solution_secondary difmap
_audit_creation_method SHELXL-97
_cell_angle_alpha 90.00
_cell_angle_beta 115.847(7)
_cell_angle_gamma 90.00
_cell_formula_units_Z 4
_cell_length_a 13.2112(9)
_cell_length_b 13.5373(12)
_cell_length_c 13.9691(9)
_cell_measurement_reflns_used 201
_cell_measurement_temperature 183(2)
_cell_volume 2248.4(3)
_computing_cell_refinement 'IPDS (Stoe, 1999)'
_computing_data_collection 'IPDS (Stoe, 1999)'
_computing_data_reduction 'X-RED (Stoe, 1999)'
_computing_molecular_graphics 'Zortep (Zsolnai, 1994), Platon (Spek, 1993)'
_computing_publication_material 'SHELXL-97 (Sheldrick, 1997)'
_computing_structure_refinement 'SHELXL-97 (Sheldrick, 1997)'
_computing_structure_solution 'SHELXS-97 (Sheldrick, 1990)'
_diffrn_ambient_temperature 183(2)
_diffrn_measured_fraction_theta_full 0.944
_diffrn_measured_fraction_theta_max 0.944
_diffrn_measurement_device_type 'Stoe IPDS'
_diffrn_measurement_method '/f rotation scan'
_diffrn_radiation_monochromator graphite
_diffrn_radiation_source 'fine-focus sealed tube'
_diffrn_radiation_type MoK\a
_diffrn_radiation_wavelength 0.71073
_diffrn_reflns_av_R_equivalents 0.1027
_diffrn_reflns_av_sigmaI/netI 0.0728
_diffrn_reflns_limit_h_max 16
_diffrn_reflns_limit_h_min -15
_diffrn_reflns_limit_k_max 16
_diffrn_reflns_limit_k_min -16
_diffrn_reflns_limit_l_max 17
_diffrn_reflns_limit_l_min -15
_diffrn_reflns_number 15549
_diffrn_reflns_theta_full 25.94
_diffrn_reflns_theta_max 25.94
_diffrn_reflns_theta_min 2.21
_diffrn_standards_decay_% 0
_diffrn_standards_interval_count 'every image'
_diffrn_standards_interval_time 5
_diffrn_standards_number 50-200
_exptl_absorpt_coefficient_mu 1.302
_exptl_absorpt_correction_T_max 0.8876
_exptl_absorpt_correction_T_min 0.8023
_exptl_absorpt_correction_type numerical
_exptl_crystal_colour colourless
_exptl_crystal_density_diffrn 1.792
_exptl_crystal_density_method 'not measured'
_exptl_crystal_description block
_exptl_crystal_F_000 1224
_exptl_crystal_size_max 0.30
_exptl_crystal_size_mid 0.20
_exptl_crystal_size_min 0.15
_refine_diff_density_max 0.648
_refine_diff_density_min -0.395
_refine_diff_density_rms 0.081
_refine_ls_extinction_method none
_refine_ls_goodness_of_fit_ref 0.876
_refine_ls_hydrogen_treatment constr
_refine_ls_matrix_type full
_refine_ls_number_parameters 280
_refine_ls_number_reflns 4146
_refine_ls_number_restraints 6
_refine_ls_restrained_S_all 0.875
_refine_ls_R_factor_all 0.0422
_refine_ls_R_factor_gt 0.0305
_refine_ls_shift/su_max 0.002
_refine_ls_shift/su_mean 0.000
_refine_ls_structure_factor_coef Fsqd
_refine_ls_weighting_details 'calc w=1/[\s^2^(Fo^2^)+(0.0350P)^2^+0.0000P] where P=(Fo^2^+2Fc^2^)/3'
_refine_ls_weighting_scheme calc
_refine_ls_wR_factor_gt 0.0748
_refine_ls_wR_factor_ref 0.0776
_reflns_number_gt 3158
_reflns_number_total 4146
_reflns_threshold_expression >2sigma(I)
_cod_data_source_file b205287c.txt
_cod_data_source_block jb110400
_cod_depositor_comments
;
The following automatic conversions were performed:
'_atom_site_symetry_multiplicity' tag replaced with
'_atom_site_symmetry_multiplicity'.

Automatic conversion script
Id: cif_correct_tags 1440 2010-10-19 06:21:57Z saulius 
;
_cod_original_sg_symbol_H-M P21/c
_cod_database_code 7011885

loop_
_symmetry_equiv_pos_as_xyz
'x, y, z'
'-x, y+1/2, -z+1/2'
'-x, -y, -z'
'x, -y-1/2, z-1/2'

loop_
_atom_site_label
_atom_site_type_symbol
_atom_site_fract_x
_atom_site_fract_y
_atom_site_fract_z
_atom_site_U_iso_or_equiv
_atom_site_adp_type
_atom_site_occupancy
_atom_site_symmetry_multiplicity
_atom_site_calc_flag
_atom_site_refinement_flags
_atom_site_disorder_assembly
_atom_site_disorder_group
Ag1 Ag 0.26531(2) 0.27023(2) 0.14031(3) 0.03030(10) Uani 0.90 1 d PU . .
Ag2 Ag 0.2757(3) 0.2402(2) 0.1941(3) 0.0413(7) Uani 0.10 1 d PU . .
N1 N 0.4449(2) 0.25161(16) 0.12700(19) 0.0276(5) Uani 1 1 d . . .
S1 S 0.35403(7) 0.40124(6) -0.15117(6) 0.0368(2) Uani 1 1 d . . .
S2 S 0.36999(6) 0.39813(5) 0.27623(6) 0.03029(18) Uani 1 1 d . . .
S3 S 0.22333(7) 0.10141(5) 0.06157(6) 0.03191(19) Uani 1 1 d . . .
C1 C 0.4608(3) 0.3008(2) 0.0381(3) 0.0340(7) Uani 1 1 d . . .
H1A H 0.5337 0.3360 0.0673 0.041 Uiso 1 1 calc R . .
H1B H 0.4622 0.2501 -0.0124 0.041 Uiso 1 1 calc R . .
C2 C 0.3675(3) 0.3723(3) -0.0192(3) 0.0517(10) Uani 1 1 d . . .
H2A H 0.3819 0.4340 0.0228 0.062 Uiso 1 1 calc R . .
H2B H 0.2958 0.3440 -0.0253 0.062 Uiso 1 1 calc R . .
C3 C 0.2596(3) 0.5071(2) -0.1849(3) 0.0411(8) Uani 1 1 d . . .
H3A H 0.2870 0.5527 -0.1233 0.049 Uiso 1 1 calc R . .
H3B H 0.2638 0.5426 -0.2450 0.049 Uiso 1 1 calc R . .
C4 C 0.1358(3) 0.4828(3) -0.2153(3) 0.0451(9) Uani 1 1 d . . .
H4A H 0.0915 0.5446 -0.2381 0.054 Uiso 1 1 calc R . .
H4B H 0.1082 0.4376 -0.2772 0.054 Uiso 1 1 calc R . .
C5 C 0.1130(2) 0.4362(2) -0.1287(3) 0.0338(7) Uani 1 1 d . . .
C6 C 0.1404(2) 0.4876(2) -0.0335(3) 0.0321(7) Uani 1 1 d . . .
H6 H 0.1685 0.5531 -0.0265 0.038 Uiso 1 1 calc R . .
C7 C 0.1272(2) 0.4451(2) 0.0507(3) 0.0301(7) Uani 1 1 d . . .
C8 C 0.0814(2) 0.3493(2) 0.0376(2) 0.0294(7) Uani 1 1 d . . .
H8 H 0.0679 0.3206 0.0930 0.035 Uiso 1 1 calc R . .
C9 C 0.0554(2) 0.2956(2) -0.0564(3) 0.0315(7) Uani 1 1 d . . .
C10 C 0.0709(2) 0.3407(2) -0.1386(2) 0.0343(7) Uani 1 1 d . . .
H10 H 0.0523 0.3054 -0.2029 0.041 Uiso 1 1 calc R . .
C11 C 0.5257(2) 0.2897(2) 0.2319(2) 0.0298(7) Uani 1 1 d . . .
H11A H 0.6020 0.2896 0.2349 0.036 Uiso 1 1 calc R . .
H11B H 0.5267 0.2445 0.2880 0.036 Uiso 1 1 calc R . .
C12 C 0.4980(2) 0.3944(2) 0.2552(2) 0.0300(7) Uani 1 1 d . . .
H12A H 0.4879 0.4381 0.1949 0.036 Uiso 1 1 calc R . .
H12B H 0.5621 0.4201 0.3194 0.036 Uiso 1 1 calc R . .
C13 C 0.2961(3) 0.5132(2) 0.2129(3) 0.0344(7) Uani 1 1 d . . .
H13A H 0.3144 0.5651 0.2679 0.041 Uiso 1 1 calc R . .
H13B H 0.3234 0.5359 0.1608 0.041 Uiso 1 1 calc R . .
C14 C 0.1677(3) 0.4996(2) 0.1558(3) 0.0342(7) Uani 1 1 d . . .
H14A H 0.1432 0.4627 0.2032 0.041 Uiso 1 1 calc R . .
H14B H 0.1315 0.5654 0.1428 0.041 Uiso 1 1 calc R . .
C21 C 0.4495(2) 0.1426(2) 0.1178(2) 0.0303(7) Uani 1 1 d . . .
H21A H 0.4609 0.1120 0.1861 0.036 Uiso 1 1 calc R . .
H21B H 0.5149 0.1251 0.1043 0.036 Uiso 1 1 calc R . .
C22 C 0.3426(3) 0.1001(2) 0.0285(3) 0.0334(7) Uani 1 1 d . . .
H22A H 0.3572 0.0313 0.0139 0.040 Uiso 1 1 calc R . .
H22B H 0.3234 0.1392 -0.0371 0.040 Uiso 1 1 calc R . .
C23 C 0.1016(3) 0.1146(2) -0.0684(3) 0.0425(9) Uani 1 1 d . . .
H23A H 0.1279 0.1360 -0.1214 0.051 Uiso 1 1 calc R . .
H23B H 0.0647 0.0494 -0.0910 0.051 Uiso 1 1 calc R . .
C24 C 0.0151(3) 0.1892(2) -0.0667(3) 0.0416(9) Uani 1 1 d . . .
H24A H -0.0551 0.1823 -0.1332 0.050 Uiso 1 1 calc R . .
H24B H -0.0025 0.1734 -0.0064 0.050 Uiso 1 1 calc R . .
P1 P 0.76636(7) 0.20128(6) 0.06155(7) 0.0316(2) Uani 1 1 d . . .
F1 F 0.7523(2) 0.23654(15) 0.16406(18) 0.0549(6) Uani 1 1 d . . .
F2 F 0.64753(17) 0.14451(14) 0.01982(19) 0.0529(6) Uani 1 1 d . . .
F3 F 0.82941(19) 0.10356(14) 0.12325(19) 0.0567(6) Uani 1 1 d . . .
F4 F 0.77732(19) 0.16409(18) -0.04168(18) 0.0600(6) Uani 1 1 d . . .
F5 F 0.88423(17) 0.25818(15) 0.10335(19) 0.0562(6) Uani 1 1 d . . .
F6 F 0.70131(17) 0.29853(14) -0.00039(18) 0.0523(6) Uani 1 1 d . . .

loop_
_atom_site_aniso_label
_atom_site_aniso_U_11
_atom_site_aniso_U_22
_atom_site_aniso_U_33
_atom_site_aniso_U_23
_atom_site_aniso_U_13
_atom_site_aniso_U_12
Ag1 0.02357(14) 0.03232(16) 0.03590(19) -0.00920(13) 0.01379(14) -0.00101(11)
Ag2 0.0428(16) 0.0409(16) 0.0478(18) -0.0002(14) 0.0269(16) -0.0008(12)
N1 0.0294(13) 0.0282(12) 0.0238(12) 0.0015(9) 0.0103(11) 0.0022(10)
S1 0.0446(5) 0.0421(4) 0.0268(4) 0.0081(3) 0.0184(4) 0.0083(3)
S2 0.0302(4) 0.0354(4) 0.0268(4) -0.0035(3) 0.0139(3) 0.0010(3)
S3 0.0355(4) 0.0304(4) 0.0306(4) -0.0014(3) 0.0152(3) -0.0032(3)
C1 0.0299(16) 0.0417(17) 0.0345(17) 0.0006(13) 0.0178(14) 0.0033(13)
C2 0.056(2) 0.069(2) 0.037(2) 0.0171(17) 0.0265(19) 0.0263(19)
C3 0.057(2) 0.0354(17) 0.0360(18) 0.0089(14) 0.0247(18) 0.0060(15)
C4 0.045(2) 0.051(2) 0.0354(19) 0.0105(15) 0.0139(17) 0.0154(16)
C5 0.0224(15) 0.0424(17) 0.0325(17) 0.0010(13) 0.0080(13) 0.0108(13)
C6 0.0245(15) 0.0309(15) 0.0411(19) -0.0017(13) 0.0146(14) 0.0036(12)
C7 0.0168(13) 0.0332(15) 0.0388(18) -0.0063(13) 0.0107(13) 0.0040(11)
C8 0.0175(13) 0.0349(15) 0.0366(17) -0.0034(12) 0.0124(13) 0.0012(11)
C9 0.0180(13) 0.0354(16) 0.0386(18) -0.0098(13) 0.0101(13) -0.0005(11)
C10 0.0222(15) 0.0454(18) 0.0288(16) -0.0100(13) 0.0051(13) 0.0049(12)
C11 0.0208(14) 0.0420(17) 0.0251(15) -0.0001(12) 0.0084(13) 0.0024(12)
C12 0.0221(14) 0.0382(16) 0.0270(15) -0.0024(12) 0.0083(13) -0.0019(12)
C13 0.0299(16) 0.0297(15) 0.0387(18) -0.0115(13) 0.0105(15) 0.0008(12)
C14 0.0271(16) 0.0344(15) 0.0418(19) -0.0109(13) 0.0156(15) 0.0020(12)
C21 0.0306(16) 0.0323(15) 0.0307(16) 0.0005(12) 0.0158(14) 0.0080(12)
C22 0.0409(18) 0.0317(15) 0.0298(16) -0.0022(12) 0.0174(15) 0.0054(13)
C23 0.0313(17) 0.0405(18) 0.043(2) -0.0140(14) 0.0044(16) -0.0013(14)
C24 0.0259(16) 0.0386(17) 0.051(2) -0.0161(15) 0.0084(16) -0.0069(13)
P1 0.0279(4) 0.0318(4) 0.0387(5) -0.0023(3) 0.0178(4) -0.0005(3)
F1 0.0702(15) 0.0531(12) 0.0521(13) -0.0109(10) 0.0367(12) -0.0002(10)
F2 0.0392(11) 0.0426(11) 0.0805(16) -0.0137(10) 0.0294(11) -0.0094(9)
F3 0.0601(14) 0.0435(11) 0.0629(14) 0.0062(10) 0.0235(12) 0.0158(10)
F4 0.0534(13) 0.0848(15) 0.0497(13) -0.0130(11) 0.0299(11) 0.0026(11)
F5 0.0335(11) 0.0647(13) 0.0648(14) 0.0029(11) 0.0161(11) -0.0133(9)
F6 0.0469(12) 0.0403(10) 0.0617(14) 0.0072(9) 0.0163(11) 0.0015(9)

loop_
_atom_type_symbol
_atom_type_description
_atom_type_scat_dispersion_real
_atom_type_scat_dispersion_imag
_atom_type_scat_source
C C 0.0033 0.0016 'International Tables Vol C Tables 4.2.6.8 and 6.1.1.4'
H H 0.0000 0.0000 'International Tables Vol C Tables 4.2.6.8 and 6.1.1.4'
N N 0.0061 0.0033 'International Tables Vol C Tables 4.2.6.8 and 6.1.1.4'
S S 0.1246 0.1234 'International Tables Vol C Tables 4.2.6.8 and 6.1.1.4'
P P 0.1023 0.0942 'International Tables Vol C Tables 4.2.6.8 and 6.1.1.4'
F F 0.0171 0.0103 'International Tables Vol C Tables 4.2.6.8 and 6.1.1.4'
Ag Ag -0.8971 1.1015 'International Tables Vol C Tables 4.2.6.8 and 6.1.1.4'

loop_
_geom_angle_atom_site_label_1
_geom_angle_atom_site_label_2
_geom_angle_atom_site_label_3
_geom_angle
_geom_angle_site_symmetry_1
_geom_angle_site_symmetry_3
_geom_angle_publ_flag
Ag2 Ag1 C8 118.9(3) . . ?
Ag2 Ag1 N1 103.8(2) . . ?
C8 Ag1 N1 137.35(10) . . ?
Ag2 Ag1 S3 82.2(2) . . ?
C8 Ag1 S3 99.69(7) . . ?
N1 Ag1 S3 84.80(6) . . ?
Ag2 Ag1 S2 80.1(2) . . ?
C8 Ag1 S2 102.73(7) . . ?
N1 Ag1 S2 84.05(6) . . ?
S3 Ag1 S2 156.24(3) . . ?
Ag1 Ag2 S2 81.1(2) . . ?
Ag1 Ag2 S3 79.1(2) . . ?
S2 Ag2 S3 154.59(17) . . ?
Ag1 Ag2 S1 159.5(3) . 4_566 ?
S2 Ag2 S1 107.28(14) . 4_566 ?
S3 Ag2 S1 86.94(10) . 4_566 ?
C11 N1 C21 113.1(2) . . ?
C11 N1 C1 111.3(2) . . ?
C21 N1 C1 110.0(2) . . ?
C11 N1 Ag1 101.08(18) . . ?
C21 N1 Ag1 100.68(17) . . ?
C1 N1 Ag1 120.12(17) . . ?
C2 S1 C3 100.66(16) . . ?
C2 S1 Ag2 119.21(16) . 4_565 ?
C3 S1 Ag2 111.51(13) . 4_565 ?
C12 S2 C13 106.09(15) . . ?
C12 S2 Ag2 102.31(12) . . ?
C13 S2 Ag2 116.77(13) . . ?
C12 S2 Ag1 95.89(10) . . ?
C13 S2 Ag1 102.66(9) . . ?
Ag2 S2 Ag1 18.76(9) . . ?
C22 S3 C23 103.41(17) . . ?
C22 S3 Ag1 94.00(10) . . ?
C23 S3 Ag1 106.14(10) . . ?
C22 S3 Ag2 101.69(12) . . ?
C23 S3 Ag2 119.81(14) . . ?
Ag1 S3 Ag2 18.67(9) . . ?
C2 C1 N1 110.5(3) . . ?
C1 C2 S1 112.1(3) . . ?
C4 C3 S1 115.4(2) . . ?
C5 C4 C3 115.4(3) . . ?
C10 C5 C6 118.9(3) . . ?
C10 C5 C4 121.4(3) . . ?
C6 C5 C4 119.7(3) . . ?
C7 C6 C5 121.5(3) . . ?
C6 C7 C8 118.5(3) . . ?
C6 C7 C14 119.8(3) . . ?
C8 C7 C14 121.6(3) . . ?
C9 C8 C7 120.9(3) . . ?
C9 C8 Ag1 95.57(18) . . ?
C7 C8 Ag1 93.74(17) . . ?
C10 C9 C8 118.7(3) . . ?
C10 C9 C24 120.5(3) . . ?
C8 C9 C24 120.8(3) . . ?
C5 C10 C9 121.5(3) . . ?
N1 C11 C12 113.3(2) . . ?
C11 C12 S2 112.3(2) . . ?
C14 C13 S2 112.3(2) . . ?
C7 C14 C13 113.8(3) . . ?
N1 C21 C22 112.6(2) . . ?
C21 C22 S3 112.4(2) . . ?
C24 C23 S3 112.8(2) . . ?
C9 C24 C23 113.2(3) . . ?
F4 P1 F1 178.34(13) . . ?
F4 P1 F3 89.71(13) . . ?
F1 P1 F3 90.06(12) . . ?
F4 P1 F5 91.40(13) . . ?
F1 P1 F5 90.25(13) . . ?
F3 P1 F5 90.35(12) . . ?
F4 P1 F6 90.56(13) . . ?
F1 P1 F6 89.64(12) . . ?
F3 P1 F6 179.08(13) . . ?
F5 P1 F6 90.52(11) . . ?
F4 P1 F2 88.88(12) . . ?
F1 P1 F2 89.47(13) . . ?
F3 P1 F2 89.82(12) . . ?
F5 P1 F2 179.67(14) . . ?
F6 P1 F2 89.31(11) . . ?

loop_
_geom_bond_atom_site_label_1
_geom_bond_atom_site_label_2
_geom_bond_distance
_geom_bond_site_symmetry_2
_geom_bond_publ_flag
Ag1 Ag2 0.812(4) . ?
Ag1 C8 2.464(3) . ?
Ag1 N1 2.472(3) . ?
Ag1 S3 2.4916(8) . ?
Ag1 S2 2.4952(8) . ?
Ag2 S2 2.488(3) . ?
Ag2 S3 2.514(3) . ?
Ag2 S1 2.730(4) 4_566 ?
N1 C11 1.479(4) . ?
N1 C21 1.486(3) . ?
N1 C1 1.502(4) . ?
S1 C2 1.816(4) . ?
S1 C3 1.822(3) . ?
S1 Ag2 2.730(4) 4_565 ?
S2 C12 1.839(3) . ?
S2 C13 1.847(3) . ?
S3 C22 1.826(3) . ?
S3 C23 1.835(3) . ?
C1 C2 1.496(4) . ?
C3 C4 1.537(5) . ?
C4 C5 1.506(5) . ?
C5 C10 1.390(5) . ?
C5 C6 1.401(5) . ?
C6 C7 1.387(5) . ?
C7 C8 1.408(4) . ?
C7 C14 1.517(4) . ?
C8 C9 1.405(4) . ?
C9 C10 1.392(5) . ?
C9 C24 1.522(4) . ?
C11 C12 1.534(4) . ?
C13 C14 1.539(4) . ?
C21 C22 1.531(4) . ?
C23 C24 1.532(5) . ?
P1 F4 1.592(2) . ?
P1 F1 1.596(2) . ?
P1 F3 1.600(2) . ?
P1 F5 1.602(2) . ?
P1 F6 1.604(2) . ?
P1 F2 1.612(2) . ?

loop_
_geom_torsion_atom_site_label_1
_geom_torsion_atom_site_label_2
_geom_torsion_atom_site_label_3
_geom_torsion_atom_site_label_4
_geom_torsion
_geom_torsion_site_symmetry_1
_geom_torsion_site_symmetry_2
_geom_torsion_site_symmetry_3
_geom_torsion_site_symmetry_4
_geom_torsion_publ_flag
C8 Ag1 Ag2 S2 -99.19(14) . . . . ?
N1 Ag1 Ag2 S2 81.32(9) . . . . ?
S3 Ag1 Ag2 S2 164.00(7) . . . . ?
C8 Ag1 Ag2 S3 96.82(14) . . . . ?
N1 Ag1 Ag2 S3 -82.68(8) . . . . ?
S2 Ag1 Ag2 S3 -164.00(7) . . . . ?
C8 Ag1 Ag2 S1 144.8(7) . . . 4_566 ?
N1 Ag1 Ag2 S1 -34.7(8) . . . 4_566 ?
S3 Ag1 Ag2 S1 47.9(7) . . . 4_566 ?
S2 Ag1 Ag2 S1 -116.1(8) . . . 4_566 ?
Ag2 Ag1 N1 C11 -55.0(3) . . . . ?
C8 Ag1 N1 C11 125.61(17) . . . . ?
S3 Ag1 N1 C11 -135.73(16) . . . . ?
S2 Ag1 N1 C11 23.25(15) . . . . ?
Ag2 Ag1 N1 C21 61.3(3) . . . . ?
C8 Ag1 N1 C21 -118.03(18) . . . . ?
S3 Ag1 N1 C21 -19.37(15) . . . . ?
S2 Ag1 N1 C21 139.61(16) . . . . ?
Ag2 Ag1 N1 C1 -177.9(3) . . . . ?
C8 Ag1 N1 C1 2.8(3) . . . . ?
S3 Ag1 N1 C1 101.46(19) . . . . ?
S2 Ag1 N1 C1 -99.56(19) . . . . ?
Ag1 Ag2 S2 C12 -71.6(3) . . . . ?
S3 Ag2 S2 C12 -32.5(4) . . . . ?
S1 Ag2 S2 C12 89.17(15) 4_566 . . . ?
Ag1 Ag2 S2 C13 43.7(3) . . . . ?
S3 Ag2 S2 C13 82.9(4) . . . . ?
S1 Ag2 S2 C13 -155.50(15) 4_566 . . . ?
S3 Ag2 S2 Ag1 39.1(3) . . . . ?
S1 Ag2 S2 Ag1 160.8(3) 4_566 . . . ?
Ag2 Ag1 S2 C12 111.3(3) . . . . ?
C8 Ag1 S2 C12 -131.13(12) . . . . ?
N1 Ag1 S2 C12 6.14(11) . . . . ?
S3 Ag1 S2 C12 68.58(13) . . . . ?
Ag2 Ag1 S2 C13 -140.8(3) . . . . ?
C8 Ag1 S2 C13 -23.15(14) . . . . ?
N1 Ag1 S2 C13 114.13(13) . . . . ?
S3 Ag1 S2 C13 176.56(13) . . . . ?
C8 Ag1 S2 Ag2 117.6(3) . . . . ?
N1 Ag1 S2 Ag2 -105.1(2) . . . . ?
S3 Ag1 S2 Ag2 -42.7(2) . . . . ?
Ag2 Ag1 S3 C22 -115.3(3) . . . . ?
C8 Ag1 S3 C22 126.58(13) . . . . ?
N1 Ag1 S3 C22 -10.63(12) . . . . ?
S2 Ag1 S3 C22 -72.92(13) . . . . ?
Ag2 Ag1 S3 C23 139.5(3) . . . . ?
C8 Ag1 S3 C23 21.37(16) . . . . ?
N1 Ag1 S3 C23 -115.83(15) . . . . ?
S2 Ag1 S3 C23 -178.12(15) . . . . ?
C8 Ag1 S3 Ag2 -118.1(3) . . . . ?
N1 Ag1 S3 Ag2 104.7(2) . . . . ?
S2 Ag1 S3 Ag2 42.4(2) . . . . ?
Ag1 Ag2 S3 C22 67.1(3) . . . . ?
S2 Ag2 S3 C22 27.7(4) . . . . ?
S1 Ag2 S3 C22 -97.84(13) 4_566 . . . ?
Ag1 Ag2 S3 C23 -46.0(3) . . . . ?
S2 Ag2 S3 C23 -85.4(4) . . . . ?
S1 Ag2 S3 C23 149.11(16) 4_566 . . . ?
S2 Ag2 S3 Ag1 -39.4(3) . . . . ?
S1 Ag2 S3 Ag1 -164.9(3) 4_566 . . . ?
C11 N1 C1 C2 -106.5(3) . . . . ?
C21 N1 C1 C2 127.3(3) . . . . ?
Ag1 N1 C1 C2 11.2(3) . . . . ?
N1 C1 C2 S1 -160.1(2) . . . . ?
C3 S1 C2 C1 -167.7(3) . . . . ?
Ag2 S1 C2 C1 70.1(3) 4_565 . . . ?
C2 S1 C3 C4 -75.4(3) . . . . ?
Ag2 S1 C3 C4 52.0(3) 4_565 . . . ?
S1 C3 C4 C5 63.2(4) . . . . ?
C3 C4 C5 C10 -115.8(3) . . . . ?
C3 C4 C5 C6 60.7(4) . . . . ?
C10 C5 C6 C7 0.6(4) . . . . ?
C4 C5 C6 C7 -176.0(3) . . . . ?
C5 C6 C7 C8 -2.3(4) . . . . ?
C5 C6 C7 C14 174.4(3) . . . . ?
C6 C7 C8 C9 3.5(4) . . . . ?
C14 C7 C8 C9 -173.1(3) . . . . ?
C6 C7 C8 Ag1 102.3(2) . . . . ?
C14 C7 C8 Ag1 -74.4(3) . . . . ?
Ag2 Ag1 C8 C9 -119.8(3) . . . . ?
N1 Ag1 C8 C9 59.5(2) . . . . ?
S3 Ag1 C8 C9 -33.3(2) . . . . ?
S2 Ag1 C8 C9 154.58(18) . . . . ?
Ag2 Ag1 C8 C7 118.6(3) . . . . ?
N1 Ag1 C8 C7 -62.1(2) . . . . ?
S3 Ag1 C8 C7 -154.94(18) . . . . ?
S2 Ag1 C8 C7 33.0(2) . . . . ?
C7 C8 C9 C10 -2.9(4) . . . . ?
Ag1 C8 C9 C10 -100.7(3) . . . . ?
C7 C8 C9 C24 174.8(3) . . . . ?
Ag1 C8 C9 C24 77.1(3) . . . . ?
C6 C5 C10 C9 0.1(4) . . . . ?
C4 C5 C10 C9 176.6(3) . . . . ?
C8 C9 C10 C5 1.1(4) . . . . ?
C24 C9 C10 C5 -176.7(3) . . . . ?
C21 N1 C11 C12 -162.2(3) . . . . ?
C1 N1 C11 C12 73.3(3) . . . . ?
Ag1 N1 C11 C12 -55.4(3) . . . . ?
N1 C11 C12 S2 69.3(3) . . . . ?
C13 S2 C12 C11 -141.7(2) . . . . ?
Ag2 S2 C12 C11 -18.9(2) . . . . ?
Ag1 S2 C12 C11 -36.7(2) . . . . ?
C12 S2 C13 C14 141.1(2) . . . . ?
Ag2 S2 C13 C14 27.8(3) . . . . ?
Ag1 S2 C13 C14 41.0(3) . . . . ?
C6 C7 C14 C13 -65.6(4) . . . . ?
C8 C7 C14 C13 111.1(3) . . . . ?
S2 C13 C14 C7 -75.6(3) . . . . ?
C11 N1 C21 C22 160.0(3) . . . . ?
C1 N1 C21 C22 -74.8(3) . . . . ?
Ag1 N1 C21 C22 53.0(3) . . . . ?
N1 C21 C22 S3 -72.9(3) . . . . ?
C23 S3 C22 C21 150.2(2) . . . . ?
Ag1 S3 C22 C21 42.6(2) . . . . ?
Ag2 S3 C22 C21 25.4(2) . . . . ?
C22 S3 C23 C24 -136.6(3) . . . . ?
Ag1 S3 C23 C24 -38.3(3) . . . . ?
Ag2 S3 C23 C24 -24.5(3) . . . . ?
C10 C9 C24 C23 67.6(4) . . . . ?
C8 C9 C24 C23 -110.2(4) . . . . ?
S3 C23 C24 C9 71.1(4) . . . . ?
